data_9002910
loop_
_publ_author_name
'Thompson, R. M.'
'Downs, R. T.'

_publ_section_title
;Model pyroxenes I: Ideal pyroxene topologies Pyroxene #3b based on stacking
 sequence ABABCACABCBC. Ideal analogue of low clinopyroxene. Note: Atoms Mg,
 Si, and O are assigned to atomic positions just for convenience.
;
_journal_name_full 'American Mineralogist'
_journal_page_first 653
_journal_page_last 666
_journal_paper_doi 10.2138/am-2003-0419
_journal_volume 88
_journal_year 2003
_chemical_formula_structural Mg2(Si2O6)
_chemical_formula_sum 'Mg O3 Si'
_chemical_name_mineral Pyroxene-ideal
_space_group_IT_number 14
_symmetry_space_group_name_Hall '-P 2ybc'
_symmetry_space_group_name_H-M 'P 1 21/c 1'
_cell_angle_alpha 90
_cell_angle_beta 109.471220634
_cell_angle_gamma 90
_cell_length_a 6.92820323028
_cell_length_b 6
_cell_length_c 3.46410161514
_cell_formula_units_Z 8
_cell_volume 135.765
_exptl_crystal_density_diffrn 9.823
_cod_original_cell_volume 135.764
_cod_original_formula_sum 'Si Mg O3'
_cod_database_code 9002910
_cod_struct_determination_method theoretical

loop_
_symmetry_equiv_pos_as_xyz
x,y,z
x,1/2-y,1/2+z
-x,1/2+y,1/2-z
-x,-y,-z

loop_
_atom_site_label
_atom_site_fract_x
_atom_site_fract_y
_atom_site_fract_z
SiA 0.06250 0.33333 0.37500
SiB 0.56250 0.83333 0.20833
Mg1 0.25000 0.66667 0.16667
Mg2 0.25000 0.00000 0.16667
O1A 0.87500 0.33333 0.25000
O1B 0.37500 0.83333 0.08333
O2A 0.12500 0.50000 0.25000
O2B 0.62500 0.00000 0.41667
O3A 0.12500 0.33333 0.75000
O3B 0.62500 0.66667 0.41667

_database_code_amcsd 0002999
